data_4508089
loop_
_publ_author_name
'Liu, Yi-Fu'
'Hou, Guang-Feng'
'Yu, Ying-Hui'
'Yan, Peng-Fei'
'Li, Jian-Yue'
'Li, Guang-Ming'
'Gao, Jin-Sheng'

_publ_section_title
;
 pH-Dependent Syntheses, Luminescent, and Magnetic Properties of
 Two-Dimensional Framework Lanthanide Carboxyarylphosphonate Complexes
;
_journal_issue 8
_journal_name_full 'Crystal Growth &amp; Design'
_journal_page_first 3816
_journal_paper_doi 10.1021/cg400877g
_journal_volume 13
_journal_year 2013
_chemical_formula_moiety 'C16 H17 Gd O11 P2'
_chemical_formula_sum 'C16 H17 Gd O11 P2'
_chemical_formula_weight 604.49
_chemical_name_systematic
; 
 ? 
;
_space_group_IT_number 2
_symmetry_cell_setting triclinic
_symmetry_space_group_name_Hall '-P 1'
_symmetry_space_group_name_H-M 'P -1'
_atom_sites_solution_hydrogens geom
_atom_sites_solution_primary direct
_atom_sites_solution_secondary difmap
_audit_creation_method SHELXL-97
_cell_angle_alpha 104.23(3)
_cell_angle_beta 92.26(3)
_cell_angle_gamma 97.44(3)
_cell_formula_units_Z 2
_cell_length_a 5.6641(11)
_cell_length_b 9.3790(19)
_cell_length_c 18.359(4)
_cell_measurement_reflns_used 9052
_cell_measurement_temperature 293(2)
_cell_measurement_theta_max 27.54
_cell_measurement_theta_min 3.45
_cell_volume 934.8(4)
_computing_cell_refinement 'RAPID-AUTO (Rigaku 1998 <i>RAPID-AUTO</i>)'
_computing_data_collection 'RAPID-AUTO (Rigaku 1998 <i>RAPID-AUTO</i>)'
_computing_data_reduction 'CrystalClear (Rigaku/MSC and Rigaku Corporation, 2002)'
_computing_molecular_graphics 'SHELXTL (Sheldrick, 2008)'
_computing_publication_material SHELXL-97
_computing_structure_refinement 'SHELXL-97 (Sheldrick, 2008)'
_computing_structure_solution 'SHELXS-97 (Sheldrick, 2008)'
_diffrn_ambient_temperature 293(2)
_diffrn_measured_fraction_theta_full 0.984
_diffrn_measured_fraction_theta_max 0.984
_diffrn_measurement_device_type 'Rigaku RAXIS-RAPID'
_diffrn_measurement_method '\w scan'
_diffrn_radiation_monochromator graphite
_diffrn_radiation_source 'fine-focus sealed tube'
_diffrn_radiation_type MoK\a
_diffrn_radiation_wavelength 0.71073
_diffrn_reflns_av_R_equivalents 0.0207
_diffrn_reflns_av_sigmaI/netI 0.0286
_diffrn_reflns_limit_h_max 7
_diffrn_reflns_limit_h_min -7
_diffrn_reflns_limit_k_max 12
_diffrn_reflns_limit_k_min -10
_diffrn_reflns_limit_l_max 22
_diffrn_reflns_limit_l_min -23
_diffrn_reflns_number 9228
_diffrn_reflns_theta_full 27.53
_diffrn_reflns_theta_max 27.53
_diffrn_reflns_theta_min 3.44
_diffrn_standards_decay_% 0
_diffrn_standards_interval_count 0
_diffrn_standards_interval_time 0
_diffrn_standards_number 0
_exptl_absorpt_coefficient_mu 3.781
_exptl_absorpt_correction_T_max 0.7013
_exptl_absorpt_correction_T_min 0.3268
_exptl_absorpt_correction_type multi-scan
_exptl_absorpt_process_details 'ABSCOR (Higashi, 1995)'
_exptl_crystal_colour colorless
_exptl_crystal_density_diffrn 2.147
_exptl_crystal_density_method 'not measured'
_exptl_crystal_description rod
_exptl_crystal_F_000 590
_exptl_crystal_size_max 0.38
_exptl_crystal_size_mid 0.11
_exptl_crystal_size_min 0.10
_refine_diff_density_max 0.786
_refine_diff_density_min -0.587
_refine_diff_density_rms 0.129
_refine_ls_extinction_method none
_refine_ls_goodness_of_fit_ref 1.211
_refine_ls_hydrogen_treatment constr
_refine_ls_matrix_type full
_refine_ls_number_parameters 274
_refine_ls_number_reflns 4253
_refine_ls_number_restraints 0
_refine_ls_restrained_S_all 1.211
_refine_ls_R_factor_all 0.0194
_refine_ls_R_factor_gt 0.0185
_refine_ls_shift/su_max 0.000
_refine_ls_shift/su_mean 0.000
_refine_ls_structure_factor_coef Fsqd
_refine_ls_weighting_details 'calc w=1/[\s^2^(Fo^2^)+(0.0275P)^2^+1.0555P] where P=(Fo^2^+2Fc^2^)/3'
_refine_ls_weighting_scheme calc
_refine_ls_wR_factor_gt 0.0588
_refine_ls_wR_factor_ref 0.0592
_reflns_number_gt 4113
_reflns_number_total 4253
_reflns_threshold_expression >2sigma(I)
_cod_data_source_file cg400877g_si_002.cif
_cod_data_source_block 7
_cod_original_cell_volume 934.8(3)
_cod_database_code 4508089

loop_
_symmetry_equiv_pos_as_xyz
'x, y, z'
'-x, -y, -z'

loop_
_atom_site_label
_atom_site_type_symbol
_atom_site_fract_x
_atom_site_fract_y
_atom_site_fract_z
_atom_site_U_iso_or_equiv
_atom_site_adp_type
_atom_site_occupancy
_atom_site_symmetry_multiplicity
_atom_site_calc_flag
_atom_site_refinement_flags
C1 C 0.2693(6) 1.0974(4) 0.25351(17) 0.0218(6) Uani 1 1 d .
C2 C 0.4318(6) 1.0856(4) 0.3099(2) 0.0307(8) Uani 1 1 d .
H2 H 0.5892 1.1305 0.3121 0.037 Uiso 1 1 calc R
C3 C 0.3641(7) 1.0085(5) 0.3627(2) 0.0337(8) Uani 1 1 d .
H3 H 0.4744 1.0031 0.4005 0.040 Uiso 1 1 calc R
C4 C 0.1321(6) 0.9396(4) 0.35903(18) 0.0245(7) Uani 1 1 d .
C5 C -0.0324(6) 0.9461(4) 0.30174(19) 0.0273(7) Uani 1 1 d .
H5 H -0.1877 0.8971 0.2983 0.033 Uiso 1 1 calc R
C6 C 0.0371(6) 1.0263(4) 0.24981(19) 0.0270(7) Uani 1 1 d .
H6 H -0.0734 1.0323 0.2122 0.032 Uiso 1 1 calc R
C7 C 0.3499(6) 1.1919(3) 0.20085(16) 0.0218(6) Uani 1 1 d .
H7A H 0.5008 1.2516 0.2224 0.026 Uiso 1 1 calc R
H7B H 0.2350 1.2599 0.2002 0.026 Uiso 1 1 calc R
C8 C 0.0623(7) 0.8591(4) 0.4173(2) 0.0305(8) Uani 1 1 d .
C9 C 0.1861(6) 0.5764(3) 0.25817(16) 0.0207(6) Uani 1 1 d .
C10 C 0.3718(6) 0.5825(4) 0.31119(19) 0.0277(7) Uani 1 1 d .
H10 H 0.5200 0.6361 0.3086 0.033 Uiso 1 1 calc R
C11 C 0.3379(7) 0.5091(4) 0.36816(19) 0.0297(7) Uani 1 1 d .
H11 H 0.4639 0.5125 0.4029 0.036 Uiso 1 1 calc R
C12 C 0.1181(6) 0.4314(4) 0.37305(18) 0.0244(7) Uani 1 1 d .
C13 C -0.0690(6) 0.4265(4) 0.32046(19) 0.0293(7) Uani 1 1 d .
H13 H -0.2181 0.3748 0.3238 0.035 Uiso 1 1 calc R
C14 C -0.0346(6) 0.4979(4) 0.26330(19) 0.0271(7) Uani 1 1 d .
H14 H -0.1603 0.4932 0.2282 0.033 Uiso 1 1 calc R
C15 C 0.2178(6) 0.6536(3) 0.19541(16) 0.0208(6) Uani 1 1 d .
H15A H 0.3553 0.7305 0.2096 0.025 Uiso 1 1 calc R
H15B H 0.0789 0.7021 0.1906 0.025 Uiso 1 1 calc R
C16 C 0.0747(7) 0.3510(4) 0.43266(19) 0.0282(7) Uani 1 1 d .
Gd1 Gd 0.11990(2) 0.805753(13) 0.001030(7) 0.01154(5) Uani 1 1 d .
O1 O 0.4514(4) 0.9436(2) 0.09523(12) 0.0204(4) Uani 1 1 d .
O2 O 0.1468(4) 1.0747(2) 0.05744(12) 0.0171(4) Uani 1 1 d .
O3 O 0.5779(4) 1.2049(3) 0.07913(12) 0.0202(4) Uani 1 1 d .
O4 O 0.2218(6) 0.8618(4) 0.46772(18) 0.0557(9) Uani 1 1 d .
H4 H 0.1643 0.8201 0.4986 0.083 Uiso 1 1 calc R
O5 O -0.1488(6) 0.7944(4) 0.41419(17) 0.0460(8) Uani 1 1 d .
O6 O 0.2475(4) 0.6255(2) 0.04801(12) 0.0213(4) Uani 1 1 d .
O7 O 0.5244(4) 0.5022(2) 0.11399(13) 0.0228(5) Uani 1 1 d .
H7 H 0.5259 0.4122 0.1027 0.034 Uiso 1 1 calc R
O8 O 0.0886(4) 0.3918(2) 0.08793(12) 0.0194(4) Uani 1 1 d .
O9 O 0.2451(6) 0.3519(4) 0.47961(17) 0.0496(8) Uani 1 1 d .
H9 H 0.1926 0.3198 0.5144 0.074 Uiso 1 1 calc R
O10 O -0.1327(6) 0.2853(4) 0.43347(19) 0.0551(9) Uani 1 1 d .
O11 O -0.2004(4) 0.7726(3) 0.07892(14) 0.0249(5) Uani 1 1 d .
H111 H -0.2709 0.6888 0.0819 0.037 Uiso 1 1 d R
H112 H -0.3133 0.8250 0.0836 0.037 Uiso 1 1 d R
P1 P 0.38839(12) 1.09963(8) 0.10447(4) 0.01213(14) Uani 1 1 d .
P2 P 0.25769(13) 0.53502(8) 0.10512(4) 0.01310(14) Uani 1 1 d .

loop_
_atom_site_aniso_label
_atom_site_aniso_U_11
_atom_site_aniso_U_22
_atom_site_aniso_U_33
_atom_site_aniso_U_23
_atom_site_aniso_U_13
_atom_site_aniso_U_12
C1 0.0291(17) 0.0223(15) 0.0164(13) 0.0078(12) 0.0067(12) 0.0059(13)
C2 0.0250(17) 0.038(2) 0.0310(17) 0.0180(16) -0.0005(13) -0.0040(15)
C3 0.0329(19) 0.043(2) 0.0277(17) 0.0202(16) -0.0059(14) -0.0034(16)
C4 0.0325(18) 0.0234(16) 0.0195(14) 0.0095(13) 0.0046(13) 0.0018(13)
C5 0.0249(17) 0.0302(18) 0.0271(16) 0.0112(14) 0.0024(13) -0.0024(14)
C6 0.0261(17) 0.0368(19) 0.0221(15) 0.0145(14) 0.0007(12) 0.0054(14)
C7 0.0351(18) 0.0128(13) 0.0151(13) 0.0008(11) 0.0031(12) -0.0009(12)
C8 0.037(2) 0.0341(19) 0.0240(16) 0.0155(15) 0.0063(14) 0.0021(15)
C9 0.0282(16) 0.0190(15) 0.0153(13) 0.0033(11) 0.0040(11) 0.0066(12)
C10 0.0247(17) 0.0345(19) 0.0244(16) 0.0124(14) 0.0002(13) -0.0025(14)
C11 0.0300(18) 0.036(2) 0.0240(16) 0.0125(15) -0.0047(13) 0.0008(15)
C12 0.0314(18) 0.0250(16) 0.0186(14) 0.0076(13) 0.0041(12) 0.0062(14)
C13 0.0243(17) 0.038(2) 0.0279(16) 0.0150(15) 0.0037(13) -0.0001(14)
C14 0.0250(17) 0.0335(18) 0.0242(15) 0.0106(14) -0.0015(12) 0.0032(14)
C15 0.0305(17) 0.0134(14) 0.0178(13) 0.0031(11) 0.0012(12) 0.0022(12)
C16 0.037(2) 0.0256(17) 0.0214(15) 0.0071(13) 0.0011(13) 0.0010(14)
Gd1 0.01104(8) 0.01047(8) 0.01431(8) 0.00554(5) 0.00070(5) 0.00138(5)
O1 0.0209(11) 0.0169(10) 0.0236(11) 0.0041(9) -0.0032(8) 0.0066(9)
O2 0.0147(10) 0.0143(10) 0.0226(10) 0.0063(8) -0.0048(8) 0.0010(8)
O3 0.0168(10) 0.0230(11) 0.0207(10) 0.0068(9) 0.0057(8) -0.0012(9)
O4 0.057(2) 0.075(2) 0.0418(17) 0.0423(17) -0.0109(15) -0.0180(17)
O5 0.0454(18) 0.0551(19) 0.0413(16) 0.0282(14) 0.0054(13) -0.0101(14)
O6 0.0284(12) 0.0187(11) 0.0212(10) 0.0115(9) 0.0022(9) 0.0067(9)
O7 0.0182(11) 0.0173(11) 0.0331(12) 0.0058(9) -0.0017(9) 0.0054(9)
O8 0.0242(11) 0.0124(10) 0.0194(10) 0.0029(8) -0.0019(8) -0.0021(8)
O9 0.0537(19) 0.061(2) 0.0385(16) 0.0332(15) -0.0125(14) -0.0111(16)
O10 0.0449(18) 0.080(2) 0.0480(17) 0.0447(18) -0.0040(14) -0.0152(17)
O11 0.0172(11) 0.0267(12) 0.0361(13) 0.0150(10) 0.0093(9) 0.0068(9)
P1 0.0118(3) 0.0125(3) 0.0128(3) 0.0049(3) 0.0003(2) 0.0013(3)
P2 0.0157(3) 0.0109(3) 0.0139(3) 0.0054(3) -0.0002(3) 0.0022(3)

loop_
_atom_type_symbol
_atom_type_description
_atom_type_scat_dispersion_real
_atom_type_scat_dispersion_imag
_atom_type_scat_source
C C 0.0033 0.0016 'International Tables Vol C Tables 4.2.6.8 and 6.1.1.4'
H H 0.0000 0.0000 'International Tables Vol C Tables 4.2.6.8 and 6.1.1.4'
Gd Gd -0.1653 3.9035 'International Tables Vol C Tables 4.2.6.8 and 6.1.1.4'
O O 0.0106 0.0060 'International Tables Vol C Tables 4.2.6.8 and 6.1.1.4'
P P 0.1023 0.0942 'International Tables Vol C Tables 4.2.6.8 and 6.1.1.4'

loop_
_geom_angle_atom_site_label_1
_geom_angle_atom_site_label_2
_geom_angle_atom_site_label_3
_geom_angle
_geom_angle_site_symmetry_1
_geom_angle_site_symmetry_3
C6 C1 C2 118.5(3) . .
C6 C1 C7 122.6(3) . .
C2 C1 C7 118.8(3) . .
C3 C2 C1 121.4(3) . .
C3 C2 H2 119.3 . .
C1 C2 H2 119.3 . .
C4 C3 C2 119.6(3) . .
C4 C3 H3 120.2 . .
C2 C3 H3 120.2 . .
C3 C4 C5 120.1(3) . .
C3 C4 C8 118.6(3) . .
C5 C4 C8 121.2(3) . .
C6 C5 C4 119.6(3) . .
C6 C5 H5 120.2 . .
C4 C5 H5 120.2 . .
C1 C6 C5 120.7(3) . .
C1 C6 H6 119.6 . .
C5 C6 H6 119.6 . .
C1 C7 P1 118.3(2) . .
C1 C7 H7A 107.7 . .
P1 C7 H7A 107.7 . .
C1 C7 H7B 107.7 . .
P1 C7 H7B 107.7 . .
H7A C7 H7B 107.1 . .
O4 C8 O5 124.0(3) . .
O4 C8 C4 116.7(3) . .
O5 C8 C4 119.3(3) . .
C14 C9 C10 119.1(3) . .
C14 C9 C15 119.0(3) . .
C10 C9 C15 121.9(3) . .
C9 C10 C11 120.6(3) . .
C9 C10 H10 119.7 . .
C11 C10 H10 119.7 . .
C12 C11 C10 120.0(3) . .
C12 C11 H11 120.0 . .
C10 C11 H11 120.0 . .
C11 C12 C13 119.5(3) . .
C11 C12 C16 121.8(3) . .
C13 C12 C16 118.8(3) . .
C14 C13 C12 120.5(3) . .
C14 C13 H13 119.7 . .
C12 C13 H13 119.7 . .
C13 C14 C9 120.2(3) . .
C13 C14 H14 119.9 . .
C9 C14 H14 119.9 . .
C9 C15 P2 115.1(2) . .
C9 C15 H15A 108.5 . .
P2 C15 H15A 108.5 . .
C9 C15 H15B 108.5 . .
P2 C15 H15B 108.5 . .
H15A C15 H15B 107.5 . .
O10 C16 O9 123.5(3) . .
O10 C16 C12 117.3(3) . .
O9 C16 C12 119.2(3) . .
O6 Gd1 O3 90.94(8) . 2_675
O6 Gd1 O8 83.53(8) . 2_565
O3 Gd1 O8 86.80(8) 2_675 2_565
O6 Gd1 O2 157.85(8) . 2_575
O3 Gd1 O2 100.85(8) 2_675 2_575
O8 Gd1 O2 78.53(8) 2_565 2_575
O6 Gd1 O11 81.91(8) . .
O3 Gd1 O11 170.43(8) 2_675 .
O8 Gd1 O11 86.08(9) 2_565 .
O2 Gd1 O11 83.99(8) 2_575 .
O6 Gd1 O2 130.34(8) . .
O3 Gd1 O2 102.21(8) 2_675 .
O8 Gd1 O2 143.99(8) 2_565 .
O2 Gd1 O2 65.59(9) 2_575 .
O11 Gd1 O2 87.29(8) . .
O6 Gd1 O1 76.81(8) . .
O3 Gd1 O1 82.17(8) 2_675 .
O8 Gd1 O1 157.21(8) 2_565 .
O2 Gd1 O1 123.08(7) 2_575 .
O11 Gd1 O1 102.23(8) . .
O2 Gd1 O1 58.42(7) . .
O6 Gd1 Gd1 158.84(6) . 2_575
O3 Gd1 Gd1 103.77(6) 2_675 2_575
O8 Gd1 Gd1 112.02(6) 2_565 2_575
O2 Gd1 Gd1 33.54(5) 2_575 2_575
O11 Gd1 Gd1 84.85(6) . 2_575
O2 Gd1 Gd1 32.05(5) . 2_575
O1 Gd1 Gd1 90.02(6) . 2_575
P1 O1 Gd1 98.42(11) . .
P1 O2 Gd1 143.71(12) . 2_575
P1 O2 Gd1 98.82(10) . .
Gd1 O2 Gd1 114.41(9) 2_575 .
P1 O3 Gd1 139.22(14) . 2_675
C8 O4 H4 109.5 . .
P2 O6 Gd1 153.89(14) . .
P2 O7 H7 109.5 . .
P2 O8 Gd1 148.36(13) . 2_565
C16 O9 H9 109.5 . .
Gd1 O11 H111 124.6 . .
Gd1 O11 H112 122.7 . .
H111 O11 H112 102.2 . .
O1 P1 O3 113.77(13) . .
O1 P1 O2 103.90(12) . .
O3 P1 O2 112.26(12) . .
O1 P1 C7 113.16(14) . .
O3 P1 C7 104.81(14) . .
O2 P1 C7 109.06(15) . .
O8 P2 O6 115.66(13) . .
O8 P2 O7 109.73(13) . .
O6 P2 O7 107.92(13) . .
O8 P2 C15 111.96(14) . .
O6 P2 C15 107.47(14) . .
O7 P2 C15 103.30(15) . .

loop_
_geom_bond_atom_site_label_1
_geom_bond_atom_site_label_2
_geom_bond_distance
_geom_bond_site_symmetry_2
C1 C6 1.387(5) .
C1 C2 1.393(5) .
C1 C7 1.510(4) .
C2 C3 1.383(5) .
C2 H2 0.9300 .
C3 C4 1.378(5) .
C3 H3 0.9300 .
C4 C5 1.396(5) .
C4 C8 1.491(4) .
C5 C6 1.391(5) .
C5 H5 0.9300 .
C6 H6 0.9300 .
C7 P1 1.804(3) .
C7 H7A 0.9700 .
C7 H7B 0.9700 .
C8 O4 1.261(5) .
C8 O5 1.261(5) .
C9 C14 1.385(5) .
C9 C10 1.390(5) .
C9 C15 1.509(4) .
C10 C11 1.393(5) .
C10 H10 0.9300 .
C11 C12 1.376(5) .
C11 H11 0.9300 .
C12 C13 1.394(5) .
C12 C16 1.485(5) .
C13 C14 1.384(5) .
C13 H13 0.9300 .
C14 H14 0.9300 .
C15 P2 1.796(3) .
C15 H15A 0.9700 .
C15 H15B 0.9700 .
C16 O10 1.256(5) .
C16 O9 1.266(5) .
Gd1 O6 2.260(2) .
Gd1 O3 2.297(2) 2_675
Gd1 O8 2.300(2) 2_565
Gd1 O2 2.365(2) 2_575
Gd1 O11 2.389(2) .
Gd1 O2 2.462(2) .
Gd1 O1 2.491(2) .
Gd1 Gd1 4.0581(10) 2_575
O1 P1 1.522(2) .
O2 P1 1.548(2) .
O2 Gd1 2.365(2) 2_575
O3 P1 1.528(2) .
O3 Gd1 2.297(2) 2_675
O4 H4 0.8200 .
O6 P2 1.506(2) .
O7 P2 1.590(2) .
O7 H7 0.8200 .
O8 P2 1.502(2) .
O8 Gd1 2.300(2) 2_565
O9 H9 0.8200 .
O11 H111 0.8500 .
O11 H112 0.8500 .

loop_
_geom_hbond_atom_site_label_D
_geom_hbond_atom_site_label_H
_geom_hbond_atom_site_label_A
_geom_hbond_distance_DH
_geom_hbond_distance_HA
_geom_hbond_distance_DA
_geom_hbond_angle_DHA
_geom_hbond_site_symmetry_A
O4 H4 O10 0.82 1.77 2.563(4) 161.7 2_566
O7 H7 O3 0.82 1.95 2.763(3) 171.9 1_545
O9 H9 O5 0.82 1.89 2.681(4) 161.2 2_566
O11 H111 O7 0.85 2.19 3.022(3) 166.9 1_455
O11 H112 O1 0.85 1.83 2.680(3) 177.9 1_455
